data_7133522
loop_
_publ_author_name
'Kaulage, Sandeep H.'
'Parvin, Nasrina'
'Khopade, Kishor V.'
'Khan, Shabana'

_publ_section_title
;
 A hybrid silylene-Pd catalyst: efficient C-N cross-coupling of sterically
 bulky amines and chiral amines.
;
_journal_issue 73
_journal_name_full 'Chemical communications (Cambridge, England)'
_journal_page_first 9958
_journal_page_last 9961
_journal_paper_doi 10.1039/d4cc03108c
_journal_volume 60
_journal_year 2024
_chemical_formula_moiety 'C39 H50 Cl2 N3 P Pd Si'
_chemical_formula_sum 'C39 H50 Cl2 N3 P Pd Si'
_chemical_formula_weight 797.18
_space_group_crystal_system monoclinic
_space_group_IT_number 14
_space_group_name_Hall '-P 2yn'
_space_group_name_H-M_alt 'P 1 21/n 1'
_atom_sites_solution_hydrogens geom
_audit_creation_date 2024-07-22
_audit_creation_method
;
Olex2 1.3
(compiled 2020.11.12 svn.r5f609507 for OlexSys, GUI svn.r6408)
;
_audit_update_record
;
2024-07-22 deposited with the CCDC.	2024-08-14 downloaded from the CCDC.
;
_cell_angle_alpha 90
_cell_angle_beta 98.244(6)
_cell_angle_gamma 90
_cell_formula_units_Z 4
_cell_length_a 11.721(2)
_cell_length_b 14.864(3)
_cell_length_c 21.818(5)
_cell_measurement_reflns_used 9715
_cell_measurement_temperature 150(2)
_cell_measurement_theta_max 28.31
_cell_measurement_theta_min 2.32
_cell_volume 3761.9(13)
_computing_data_collection 'Bruker APEX2'
_computing_molecular_graphics 'Olex2 1.3 (Dolomanov et al., 2009)'
_computing_publication_material 'Olex2 1.3 (Dolomanov et al., 2009)'
_computing_structure_refinement 'SHELXL-2014/7 (Sheldrick, 2014)'
_diffrn_ambient_temperature 150(2)
_diffrn_measured_fraction_theta_full 1.000
_diffrn_measured_fraction_theta_max 0.999
_diffrn_measurement_device_type 'Bruker APEX-II CCD'
_diffrn_measurement_method '\f and \w scans'
_diffrn_radiation_type MoK\a
_diffrn_radiation_wavelength 0.71073
_diffrn_reflns_av_R_equivalents 0.1096
_diffrn_reflns_av_unetI/netI 0.0425
_diffrn_reflns_Laue_measured_fraction_full 1.000
_diffrn_reflns_Laue_measured_fraction_max 0.999
_diffrn_reflns_limit_h_max 15
_diffrn_reflns_limit_h_min -15
_diffrn_reflns_limit_k_max 19
_diffrn_reflns_limit_k_min -19
_diffrn_reflns_limit_l_max 29
_diffrn_reflns_limit_l_min -29
_diffrn_reflns_number 160554
_diffrn_reflns_point_group_measured_fraction_full 1.000
_diffrn_reflns_point_group_measured_fraction_max 0.999
_diffrn_reflns_theta_full 25.242
_diffrn_reflns_theta_max 28.359
_diffrn_reflns_theta_min 2.109
_exptl_absorpt_coefficient_mu 0.742
_exptl_absorpt_correction_T_max 0.7457
_exptl_absorpt_correction_T_min 0.6380
_exptl_absorpt_correction_type multi-scan
_exptl_crystal_colour Colourless
_exptl_crystal_density_diffrn 1.408
_exptl_crystal_description Rod
_exptl_crystal_F_000 1656
_exptl_crystal_size_max 0.431
_exptl_crystal_size_mid 0.285
_exptl_crystal_size_min 0.251
_refine_diff_density_max 0.587
_refine_diff_density_min -0.760
_refine_diff_density_rms 0.090
_refine_ls_extinction_method none
_refine_ls_goodness_of_fit_ref 1.044
_refine_ls_hydrogen_treatment constr
_refine_ls_matrix_type full
_refine_ls_number_parameters 434
_refine_ls_number_reflns 9403
_refine_ls_number_restraints 0
_refine_ls_restrained_S_all 1.044
_refine_ls_R_factor_all 0.0566
_refine_ls_R_factor_gt 0.0365
_refine_ls_shift/su_max 0.002
_refine_ls_shift/su_mean 0.000
_refine_ls_structure_factor_coef Fsqd
_refine_ls_weighting_details 'w=1/[\s^2^(Fo^2^)+(0.0259P)^2^+5.3412P] where P=(Fo^2^+2Fc^2^)/3'
_refine_ls_weighting_scheme calc
_refine_ls_wR_factor_gt 0.0744
_refine_ls_wR_factor_ref 0.0820
_reflns_Friedel_coverage 0.000
_reflns_number_gt 7479
_reflns_number_total 9403
_reflns_threshold_expression 'I > 2\s(I)'
_cod_data_source_file d4cc03108c2.cif
_cod_data_source_block 1
_cod_depositor_comments 'Adding full bibliography for 7133516--7133523.cif.'
_cod_database_code 7133522
_shelx_shelxl_version_number 2014/7
_shelx_space_group_comment
;
The symmetry employed for this shelxl refinement is uniquely defined
by the following loop, which should always be used as a source of
symmetry information in preference to the above space-group names.
They are only intended as comments.
;
_olex2_refinement_description
;
1.a Ternary CH refined with riding coordinates:
 C19(H19), C22(H22)
1.b Aromatic/amide H refined with riding coordinates:
 C2(H2), C3(H3), C9(H9), C8(H8), C6(H6), C5(H5), C4(H4), C10(H10), C11(H11),
 C16(H16), C15(H15), C12(H12), C17(H17), C27(H27), C28(H28), C29(H29), C30(H30),
  C31(H31)
1.c Idealised Me refined as rotating group:
 C20(H20A,H20B,H20C), C21(H21A,H21B,H21C), C23(H23A,H23B,H23C), C24(H24A,H24B,
 H24C), C33(H33A,H33B,H33C), C34(H34A,H34B,H34C), C35(H35A,H35B,H35C), C37(H37A,
 H37B,H37C), C38(H38A,H38B,H38C), C39(H39A,H39B,H39C)
;
_olex2_submission_special_instructions 'No special instructions were received'

loop_
_space_group_symop_operation_xyz
'x, y, z'
'-x+1/2, y+1/2, -z+1/2'
'-x, -y, -z'
'x-1/2, -y-1/2, z-1/2'

loop_
_atom_site_label
_atom_site_type_symbol
_atom_site_fract_x
_atom_site_fract_y
_atom_site_fract_z
_atom_site_U_iso_or_equiv
_atom_site_adp_type
_atom_site_occupancy
_atom_site_site_symmetry_order
_atom_site_calc_flag
_atom_site_refinement_flags_posn
_atom_site_refinement_flags_adp
_atom_site_refinement_flags_occupancy
_atom_site_disorder_assembly
_atom_site_disorder_group
Pd1 Pd 0.48025(2) 0.75588(2) 0.48995(2) 0.01294(5) Uani 1 1 d . . . . .
C1 C 0.3008(2) 0.60924(16) 0.40457(10) 0.0154(5) Uani 1 1 d . . . . .
N1 N 0.23193(16) 0.78570(13) 0.44193(8) 0.0133(4) Uani 1 1 d . . . . .
Si1 Si 0.31103(5) 0.79258(4) 0.51592(3) 0.01183(13) Uani 1 1 d . . . . .
P1 P 0.34009(5) 0.72693(4) 0.41290(3) 0.01234(12) Uani 1 1 d . . . . .
Cl1 Cl 0.57957(5) 0.80189(5) 0.58713(3) 0.02588(14) Uani 1 1 d . . . . .
Cl2 Cl 0.64652(5) 0.70881(5) 0.44446(3) 0.03043(16) Uani 1 1 d . . . . .
C2 C 0.3886(2) 0.54643(17) 0.42014(11) 0.0209(5) Uani 1 1 d . . . . .
H2 H 0.4658 0.5661 0.4319 0.025 Uiso 1 1 calc R U . . .
N2 N 0.26592(16) 0.73790(13) 0.58375(8) 0.0135(4) Uani 1 1 d . . . . .
N3 N 0.27874(16) 0.87992(13) 0.56686(9) 0.0137(4) Uani 1 1 d . . . . .
C3 C 0.3631(2) 0.45549(18) 0.41843(13) 0.0261(6) Uani 1 1 d . . . . .
H3 H 0.4228 0.4128 0.4295 0.031 Uiso 1 1 calc R U . . .
C9 C 0.3219(3) 0.74224(19) 0.22447(12) 0.0283(6) Uani 1 1 d . . . . .
H9 H 0.2772 0.7173 0.1887 0.034 Uiso 1 1 calc R U . . .
C8 C 0.2965(2) 0.72148(18) 0.28327(11) 0.0224(5) Uani 1 1 d . . . . .
H8 H 0.2354 0.6811 0.2877 0.027 Uiso 1 1 calc R U . . .
C7 C 0.3601(2) 0.75954(16) 0.33537(10) 0.0158(5) Uani 1 1 d . . . . .
C6 C 0.1888(2) 0.57987(17) 0.38586(12) 0.0210(5) Uani 1 1 d . . . . .
H6 H 0.1288 0.6222 0.3745 0.025 Uiso 1 1 calc R U . . .
C5 C 0.1649(2) 0.48856(19) 0.38390(13) 0.0280(6) Uani 1 1 d . . . . .
H5 H 0.0884 0.4684 0.3708 0.034 Uiso 1 1 calc R U . . .
C4 C 0.2516(2) 0.42654(18) 0.40086(13) 0.0287(6) Uani 1 1 d . . . . .
H4 H 0.2344 0.3641 0.4004 0.034 Uiso 1 1 calc R U . . .
C10 C 0.4123(2) 0.79913(19) 0.21859(12) 0.0269(6) Uani 1 1 d . . . . .
H10 H 0.4311 0.8120 0.1786 0.032 Uiso 1 1 calc R U . . .
C11 C 0.4759(2) 0.8377(2) 0.26986(12) 0.0263(6) Uani 1 1 d . . . . .
H11 H 0.5373 0.8777 0.2651 0.032 Uiso 1 1 calc R U . . .
C16 C -0.0953(2) 0.83327(17) 0.33643(11) 0.0196(5) Uani 1 1 d . . . . .
H16 H -0.1662 0.8384 0.3095 0.024 Uiso 1 1 calc R U . . .
C15 C -0.0006(2) 0.88222(17) 0.32523(11) 0.0203(5) Uani 1 1 d . . . . .
H15 H -0.0087 0.9237 0.2917 0.024 Uiso 1 1 calc R U . . .
C14 C 0.1067(2) 0.87277(16) 0.36151(10) 0.0157(5) Uani 1 1 d . . . . .
C13 C 0.11782(19) 0.80701(15) 0.40908(10) 0.0131(4) Uani 1 1 d . . . . .
C12 C 0.4501(2) 0.81795(18) 0.32849(11) 0.0202(5) Uani 1 1 d . . . . .
H12 H 0.4939 0.8443 0.3640 0.024 Uiso 1 1 calc R U . . .
C17 C -0.0863(2) 0.77687(17) 0.38701(11) 0.0177(5) Uani 1 1 d . . . . .
H17 H -0.1533 0.7475 0.3968 0.021 Uiso 1 1 calc R U . . .
C18 C 0.01908(19) 0.76212(15) 0.42401(10) 0.0138(4) Uani 1 1 d . . . . .
C19 C 0.0197(2) 0.70477(17) 0.48153(11) 0.0171(5) Uani 1 1 d . . . . .
H19 H 0.1015 0.6891 0.4978 0.020 Uiso 1 1 calc R U . . .
C20 C -0.0295(2) 0.76079(18) 0.53086(12) 0.0243(6) Uani 1 1 d . . . . .
H20A H -0.0243 0.7262 0.5694 0.037 Uiso 1 1 calc R U . . .
H20B H -0.1103 0.7753 0.5162 0.037 Uiso 1 1 calc R U . . .
H20C H 0.0149 0.8166 0.5384 0.037 Uiso 1 1 calc R U . . .
C21 C -0.0493(2) 0.61712(17) 0.47002(13) 0.0238(6) Uani 1 1 d . . . . .
H21A H -0.0365 0.5796 0.5073 0.036 Uiso 1 1 calc R U . . .
H21B H -0.0238 0.5846 0.4353 0.036 Uiso 1 1 calc R U . . .
H21C H -0.1315 0.6312 0.4601 0.036 Uiso 1 1 calc R U . . .
C22 C 0.1985(2) 0.94114(17) 0.35147(11) 0.0191(5) Uani 1 1 d . . . . .
H22 H 0.2733 0.9222 0.3760 0.023 Uiso 1 1 calc R U . . .
C23 C 0.1644(2) 1.03309(18) 0.37534(13) 0.0257(6) Uani 1 1 d . . . . .
H23A H 0.2285 1.0754 0.3752 0.039 Uiso 1 1 calc R U . . .
H23B H 0.1464 1.0266 0.4176 0.039 Uiso 1 1 calc R U . . .
H23C H 0.0965 1.0559 0.3484 0.039 Uiso 1 1 calc R U . . .
C24 C 0.2161(3) 0.9523(2) 0.28376(12) 0.0295(6) Uani 1 1 d . . . . .
H24A H 0.2830 0.9909 0.2814 0.044 Uiso 1 1 calc R U . . .
H24B H 0.1473 0.9798 0.2604 0.044 Uiso 1 1 calc R U . . .
H24C H 0.2291 0.8932 0.2661 0.044 Uiso 1 1 calc R U . . .
C25 C 0.26378(19) 0.81901(16) 0.61017(10) 0.0138(5) Uani 1 1 d . . . . .
C26 C 0.2514(2) 0.83998(16) 0.67551(11) 0.0176(5) Uani 1 1 d . . . . .
C27 C 0.3492(2) 0.85595(18) 0.71811(12) 0.0249(6) Uani 1 1 d . . . . .
H27 H 0.4237 0.8518 0.7060 0.030 Uiso 1 1 calc R U . . .
C28 C 0.3369(3) 0.87793(19) 0.77842(12) 0.0329(7) Uani 1 1 d . . . . .
H28 H 0.4033 0.8897 0.8078 0.039 Uiso 1 1 calc R U . . .
C29 C 0.2286(3) 0.8829(2) 0.79618(13) 0.0371(8) Uani 1 1 d . . . . .
H29 H 0.2210 0.8970 0.8379 0.045 Uiso 1 1 calc R U . . .
C30 C 0.1322(3) 0.8677(2) 0.75400(14) 0.0345(7) Uani 1 1 d . . . . .
H30 H 0.0580 0.8717 0.7665 0.041 Uiso 1 1 calc R U . . .
C31 C 0.1425(2) 0.84644(18) 0.69293(12) 0.0252(6) Uani 1 1 d . . . . .
H31 H 0.0757 0.8365 0.6635 0.030 Uiso 1 1 calc R U . . .
C32 C 0.2821(2) 0.64726(16) 0.61366(11) 0.0173(5) Uani 1 1 d . . . . .
C33 C 0.2952(2) 0.58047(17) 0.56252(11) 0.0216(5) Uani 1 1 d . . . . .
H33A H 0.3059 0.5199 0.5801 0.032 Uiso 1 1 calc R U . . .
H33B H 0.3623 0.5968 0.5428 0.032 Uiso 1 1 calc R U . . .
H33C H 0.2257 0.5816 0.5316 0.032 Uiso 1 1 calc R U . . .
C34 C 0.3902(2) 0.64483(18) 0.66178(12) 0.0254(6) Uani 1 1 d . . . . .
H34A H 0.4059 0.5827 0.6755 0.038 Uiso 1 1 calc R U . . .
H34B H 0.3784 0.6821 0.6974 0.038 Uiso 1 1 calc R U . . .
H34C H 0.4558 0.6681 0.6434 0.038 Uiso 1 1 calc R U . . .
C35 C 0.1759(2) 0.62331(19) 0.64365(14) 0.0294(6) Uani 1 1 d . . . . .
H35A H 0.1861 0.5635 0.6625 0.044 Uiso 1 1 calc R U . . .
H35B H 0.1075 0.6233 0.6120 0.044 Uiso 1 1 calc R U . . .
H35C H 0.1661 0.6678 0.6756 0.044 Uiso 1 1 calc R U . . .
C36 C 0.2694(2) 0.97942(16) 0.56468(11) 0.0161(5) Uani 1 1 d . . . . .
C37 C 0.3436(2) 1.00898(17) 0.51649(12) 0.0227(5) Uani 1 1 d . . . . .
H37A H 0.3340 1.0738 0.5091 0.034 Uiso 1 1 calc R U . . .
H37B H 0.3199 0.9763 0.4777 0.034 Uiso 1 1 calc R U . . .
H37C H 0.4247 0.9959 0.5316 0.034 Uiso 1 1 calc R U . . .
C38 C 0.1426(2) 1.00266(18) 0.54589(12) 0.0219(5) Uani 1 1 d . . . . .
H38A H 0.1344 1.0678 0.5400 0.033 Uiso 1 1 calc R U . . .
H38B H 0.0986 0.9832 0.5785 0.033 Uiso 1 1 calc R U . . .
H38C H 0.1134 0.9719 0.5071 0.033 Uiso 1 1 calc R U . . .
C39 C 0.3160(2) 1.02446(17) 0.62596(11) 0.0220(5) Uani 1 1 d . . . . .
H39A H 0.3163 1.0899 0.6203 0.033 Uiso 1 1 calc R U . . .
H39B H 0.3948 1.0035 0.6398 0.033 Uiso 1 1 calc R U . . .
H39C H 0.2668 1.0089 0.6571 0.033 Uiso 1 1 calc R U . . .

loop_
_atom_site_aniso_label
_atom_site_aniso_U_11
_atom_site_aniso_U_22
_atom_site_aniso_U_33
_atom_site_aniso_U_23
_atom_site_aniso_U_13
_atom_site_aniso_U_12
Pd1 0.00961(8) 0.01706(10) 0.01216(8) 0.00106(7) 0.00164(6) -0.00050(7)
C1 0.0181(12) 0.0162(12) 0.0125(11) -0.0013(9) 0.0047(9) -0.0011(9)
N1 0.0125(9) 0.0162(10) 0.0114(9) 0.0014(7) 0.0028(7) 0.0009(8)
Si1 0.0114(3) 0.0135(3) 0.0108(3) 0.0013(2) 0.0024(2) 0.0004(2)
P1 0.0117(3) 0.0147(3) 0.0109(3) -0.0002(2) 0.0025(2) -0.0002(2)
Cl1 0.0250(3) 0.0320(4) 0.0178(3) 0.0015(3) -0.0067(2) -0.0080(3)
Cl2 0.0140(3) 0.0487(4) 0.0305(3) 0.0035(3) 0.0099(2) 0.0075(3)
C2 0.0188(12) 0.0216(14) 0.0225(12) -0.0011(10) 0.0034(10) 0.0023(10)
N2 0.0157(9) 0.0143(10) 0.0109(8) 0.0010(7) 0.0029(7) 0.0018(8)
N3 0.0165(10) 0.0132(10) 0.0123(9) -0.0004(7) 0.0047(7) 0.0002(8)
C3 0.0277(14) 0.0186(14) 0.0321(14) -0.0010(11) 0.0047(11) 0.0057(11)
C9 0.0412(16) 0.0286(15) 0.0138(11) -0.0044(11) -0.0005(11) 0.0017(13)
C8 0.0282(14) 0.0226(13) 0.0159(12) -0.0009(10) 0.0014(10) -0.0043(11)
C7 0.0187(11) 0.0167(12) 0.0129(10) 0.0008(9) 0.0049(8) 0.0042(9)
C6 0.0183(12) 0.0190(13) 0.0263(13) -0.0030(10) 0.0052(10) 0.0004(10)
C5 0.0218(14) 0.0243(15) 0.0383(16) -0.0070(12) 0.0059(12) -0.0051(11)
C4 0.0370(16) 0.0152(13) 0.0353(15) -0.0051(11) 0.0101(13) -0.0037(11)
C10 0.0330(15) 0.0336(16) 0.0161(12) 0.0060(11) 0.0109(11) 0.0121(12)
C11 0.0231(13) 0.0349(16) 0.0229(13) 0.0072(11) 0.0101(11) 0.0013(12)
C16 0.0160(12) 0.0244(14) 0.0166(11) -0.0034(10) -0.0039(9) 0.0048(10)
C15 0.0247(13) 0.0215(13) 0.0138(11) 0.0023(10) 0.0000(10) 0.0055(10)
C14 0.0180(12) 0.0167(12) 0.0129(11) -0.0012(9) 0.0035(9) 0.0016(9)
C13 0.0126(11) 0.0143(12) 0.0120(10) -0.0013(9) 0.0007(8) 0.0017(9)
C12 0.0187(12) 0.0268(14) 0.0154(11) 0.0020(10) 0.0028(9) 0.0001(10)
C17 0.0109(11) 0.0205(13) 0.0215(12) -0.0049(10) 0.0018(9) 0.0008(9)
C18 0.0134(11) 0.0133(12) 0.0149(10) -0.0016(9) 0.0025(8) 0.0026(9)
C19 0.0122(11) 0.0198(13) 0.0196(12) 0.0038(10) 0.0037(9) -0.0008(9)
C20 0.0281(14) 0.0265(15) 0.0197(12) 0.0042(11) 0.0077(10) 0.0013(11)
C21 0.0204(13) 0.0202(13) 0.0319(14) 0.0032(11) 0.0073(11) -0.0021(10)
C22 0.0178(12) 0.0199(13) 0.0199(12) 0.0059(10) 0.0033(9) 0.0009(10)
C23 0.0282(14) 0.0181(13) 0.0300(14) 0.0033(11) 0.0014(11) -0.0006(11)
C24 0.0341(15) 0.0308(16) 0.0264(14) 0.0129(12) 0.0136(12) 0.0076(12)
C25 0.0105(10) 0.0183(12) 0.0125(10) 0.0007(9) 0.0014(8) 0.0005(9)
C26 0.0256(13) 0.0140(12) 0.0137(11) -0.0016(9) 0.0039(9) -0.0006(10)
C27 0.0312(14) 0.0234(14) 0.0189(12) -0.0001(10) -0.0004(11) 0.0019(11)
C28 0.058(2) 0.0217(15) 0.0160(13) -0.0011(11) -0.0061(13) 0.0014(13)
C29 0.075(2) 0.0234(15) 0.0157(13) -0.0026(11) 0.0167(14) 0.0003(15)
C30 0.0502(19) 0.0284(16) 0.0304(15) -0.0059(12) 0.0245(14) -0.0033(14)
C31 0.0307(15) 0.0241(14) 0.0232(13) -0.0036(11) 0.0123(11) -0.0024(11)
C32 0.0217(12) 0.0151(12) 0.0162(11) 0.0043(9) 0.0060(9) 0.0034(10)
C33 0.0288(14) 0.0166(13) 0.0191(12) 0.0004(10) 0.0029(10) 0.0041(10)
C34 0.0327(15) 0.0231(14) 0.0185(12) 0.0045(10) -0.0026(11) 0.0066(11)
C35 0.0319(15) 0.0241(15) 0.0359(16) 0.0117(12) 0.0176(13) 0.0017(12)
C36 0.0158(11) 0.0155(12) 0.0174(11) 0.0009(9) 0.0035(9) 0.0003(9)
C37 0.0266(14) 0.0181(13) 0.0245(13) 0.0037(10) 0.0078(11) -0.0037(10)
C38 0.0201(13) 0.0207(13) 0.0247(13) -0.0010(10) 0.0021(10) 0.0036(10)
C39 0.0262(13) 0.0179(13) 0.0211(12) -0.0034(10) 0.0007(10) -0.0019(11)

loop_
_atom_type_symbol
_atom_type_description
_atom_type_scat_dispersion_real
_atom_type_scat_dispersion_imag
_atom_type_scat_source
C C 0.0033 0.0016 'International Tables Vol C Tables 4.2.6.8 and 6.1.1.4'
H H 0.0000 0.0000 'International Tables Vol C Tables 4.2.6.8 and 6.1.1.4'
Cl Cl 0.1484 0.1585 'International Tables Vol C Tables 4.2.6.8 and 6.1.1.4'
N N 0.0061 0.0033 'International Tables Vol C Tables 4.2.6.8 and 6.1.1.4'
P P 0.1023 0.0942 'International Tables Vol C Tables 4.2.6.8 and 6.1.1.4'
Pd Pd -0.9988 1.0072 'International Tables Vol C Tables 4.2.6.8 and 6.1.1.4'
Si Si 0.0817 0.0704 'International Tables Vol C Tables 4.2.6.8 and 6.1.1.4'

loop_
_geom_angle_atom_site_label_1
_geom_angle_atom_site_label_2
_geom_angle_atom_site_label_3
_geom_angle
_geom_angle_site_symmetry_1
_geom_angle_site_symmetry_3
_geom_angle_publ_flag
Si1 Pd1 P1 69.36(3) . . ?
Si1 Pd1 Cl1 92.48(3) . . ?
Si1 Pd1 Cl2 170.07(2) . . ?
P1 Pd1 Cl1 161.83(2) . . ?
P1 Pd1 Cl2 100.72(3) . . ?
Cl1 Pd1 Cl2 97.45(3) . . ?
C2 C1 P1 116.96(18) . . ?
C6 C1 P1 123.34(19) . . ?
C6 C1 C2 119.7(2) . . ?
P1 N1 Si1 92.76(9) . . ?
C13 N1 Si1 140.32(15) . . ?
C13 N1 P1 126.68(15) . . ?
Pd1 Si1 P1 55.51(2) . . ?
Pd1 Si1 C25 128.94(6) . . ?
N1 Si1 Pd1 97.22(7) . . ?
N1 Si1 P1 43.41(6) . . ?
N1 Si1 N2 123.01(9) . . ?
N1 Si1 N3 119.12(10) . . ?
N1 Si1 C25 133.71(9) . . ?
N2 Si1 Pd1 118.15(7) . . ?
N2 Si1 P1 129.86(7) . . ?
N2 Si1 C25 36.67(8) . . ?
N3 Si1 Pd1 128.18(7) . . ?
N3 Si1 P1 154.93(7) . . ?
N3 Si1 N2 73.03(9) . . ?
N3 Si1 C25 36.69(8) . . ?
C25 Si1 P1 166.05(7) . . ?
Pd1 P1 Si1 55.14(2) . . ?
C1 P1 Pd1 114.43(8) . . ?
C1 P1 Si1 113.50(8) . . ?
N1 P1 Pd1 97.26(7) . . ?
N1 P1 C1 109.55(10) . . ?
N1 P1 Si1 43.83(6) . . ?
N1 P1 C7 114.02(10) . . ?
C7 P1 Pd1 118.43(8) . . ?
C7 P1 C1 103.33(11) . . ?
C7 P1 Si1 141.63(8) . . ?
C1 C2 H2 120.1 . . ?
C3 C2 C1 119.8(2) . . ?
C3 C2 H2 120.1 . . ?
C25 N2 Si1 88.49(14) . . ?
C25 N2 C32 129.19(19) . . ?
C32 N2 Si1 135.92(15) . . ?
C25 N3 Si1 90.48(15) . . ?
C25 N3 C36 132.91(19) . . ?
C36 N3 Si1 136.60(15) . . ?
C2 C3 H3 119.8 . . ?
C4 C3 C2 120.4(3) . . ?
C4 C3 H3 119.8 . . ?
C8 C9 H9 120.3 . . ?
C10 C9 H9 120.3 . . ?
C10 C9 C8 119.4(2) . . ?
C9 C8 H8 119.9 . . ?
C7 C8 C9 120.2(2) . . ?
C7 C8 H8 119.9 . . ?
C8 C7 P1 122.06(19) . . ?
C8 C7 C12 119.5(2) . . ?
C12 C7 P1 118.09(18) . . ?
C1 C6 H6 120.1 . . ?
C5 C6 C1 119.7(2) . . ?
C5 C6 H6 120.1 . . ?
C6 C5 H5 119.8 . . ?
C4 C5 C6 120.5(3) . . ?
C4 C5 H5 119.8 . . ?
C3 C4 C5 119.9(3) . . ?
C3 C4 H4 120.1 . . ?
C5 C4 H4 120.1 . . ?
C9 C10 H10 119.5 . . ?
C9 C10 C11 121.0(2) . . ?
C11 C10 H10 119.5 . . ?
C10 C11 H11 120.1 . . ?
C10 C11 C12 119.8(3) . . ?
C12 C11 H11 120.1 . . ?
C15 C16 H16 120.2 . . ?
C17 C16 H16 120.2 . . ?
C17 C16 C15 119.5(2) . . ?
C16 C15 H15 119.0 . . ?
C16 C15 C14 122.0(2) . . ?
C14 C15 H15 119.0 . . ?
C15 C14 C13 117.8(2) . . ?
C15 C14 C22 116.8(2) . . ?
C13 C14 C22 125.0(2) . . ?
C14 C13 N1 119.4(2) . . ?
C18 C13 N1 120.5(2) . . ?
C18 C13 C14 120.1(2) . . ?
C7 C12 H12 120.0 . . ?
C11 C12 C7 120.0(2) . . ?
C11 C12 H12 120.0 . . ?
C16 C17 H17 119.3 . . ?
C16 C17 C18 121.3(2) . . ?
C18 C17 H17 119.3 . . ?
C13 C18 C19 123.3(2) . . ?
C17 C18 C13 118.6(2) . . ?
C17 C18 C19 117.9(2) . . ?
C18 C19 H19 108.4 . . ?
C18 C19 C20 108.5(2) . . ?
C18 C19 C21 113.7(2) . . ?
C20 C19 H19 108.4 . . ?
C21 C19 H19 108.4 . . ?
C21 C19 C20 109.4(2) . . ?
C19 C20 H20A 109.5 . . ?
C19 C20 H20B 109.5 . . ?
C19 C20 H20C 109.5 . . ?
H20A C20 H20B 109.5 . . ?
H20A C20 H20C 109.5 . . ?
H20B C20 H20C 109.5 . . ?
C19 C21 H21A 109.5 . . ?
C19 C21 H21B 109.5 . . ?
C19 C21 H21C 109.5 . . ?
H21A C21 H21B 109.5 . . ?
H21A C21 H21C 109.5 . . ?
H21B C21 H21C 109.5 . . ?
C14 C22 H22 108.6 . . ?
C14 C22 C23 108.8(2) . . ?
C14 C22 C24 114.1(2) . . ?
C23 C22 H22 108.6 . . ?
C24 C22 H22 108.6 . . ?
C24 C22 C23 108.0(2) . . ?
C22 C23 H23A 109.5 . . ?
C22 C23 H23B 109.5 . . ?
C22 C23 H23C 109.5 . . ?
H23A C23 H23B 109.5 . . ?
H23A C23 H23C 109.5 . . ?
H23B C23 H23C 109.5 . . ?
C22 C24 H24A 109.5 . . ?
C22 C24 H24B 109.5 . . ?
C22 C24 H24C 109.5 . . ?
H24A C24 H24B 109.5 . . ?
H24A C24 H24C 109.5 . . ?
H24B C24 H24C 109.5 . . ?
N2 C25 Si1 54.83(11) . . ?
N2 C25 N3 107.04(19) . . ?
N2 C25 C26 127.8(2) . . ?
N3 C25 Si1 52.83(11) . . ?
N3 C25 C26 125.2(2) . . ?
C26 C25 Si1 171.19(17) . . ?
C27 C26 C25 119.6(2) . . ?
C31 C26 C25 119.8(2) . . ?
C31 C26 C27 120.6(2) . . ?
C26 C27 H27 120.4 . . ?
C28 C27 C26 119.2(3) . . ?
C28 C27 H27 120.4 . . ?
C27 C28 H28 119.8 . . ?
C29 C28 C27 120.3(3) . . ?
C29 C28 H28 119.8 . . ?
C28 C29 H29 119.8 . . ?
C30 C29 C28 120.4(3) . . ?
C30 C29 H29 119.8 . . ?
C29 C30 H30 119.9 . . ?
C29 C30 C31 120.3(3) . . ?
C31 C30 H30 119.9 . . ?
C26 C31 C30 119.2(3) . . ?
C26 C31 H31 120.4 . . ?
C30 C31 H31 120.4 . . ?
N2 C32 C33 106.73(18) . . ?
N2 C32 C34 111.2(2) . . ?
N2 C32 C35 109.64(19) . . ?
C33 C32 C34 109.2(2) . . ?
C33 C32 C35 109.7(2) . . ?
C34 C32 C35 110.3(2) . . ?
C32 C33 H33A 109.5 . . ?
C32 C33 H33B 109.5 . . ?
C32 C33 H33C 109.5 . . ?
H33A C33 H33B 109.5 . . ?
H33A C33 H33C 109.5 . . ?
H33B C33 H33C 109.5 . . ?
C32 C34 H34A 109.5 . . ?
C32 C34 H34B 109.5 . . ?
C32 C34 H34C 109.5 . . ?
H34A C34 H34B 109.5 . . ?
H34A C34 H34C 109.5 . . ?
H34B C34 H34C 109.5 . . ?
C32 C35 H35A 109.5 . . ?
C32 C35 H35B 109.5 . . ?
C32 C35 H35C 109.5 . . ?
H35A C35 H35B 109.5 . . ?
H35A C35 H35C 109.5 . . ?
H35B C35 H35C 109.5 . . ?
N3 C36 C37 105.27(19) . . ?
N3 C36 C38 107.40(19) . . ?
N3 C36 C39 113.2(2) . . ?
C37 C36 C38 112.4(2) . . ?
C37 C36 C39 108.1(2) . . ?
C38 C36 C39 110.4(2) . . ?
C36 C37 H37A 109.5 . . ?
C36 C37 H37B 109.5 . . ?
C36 C37 H37C 109.5 . . ?
H37A C37 H37B 109.5 . . ?
H37A C37 H37C 109.5 . . ?
H37B C37 H37C 109.5 . . ?
C36 C38 H38A 109.5 . . ?
C36 C38 H38B 109.5 . . ?
C36 C38 H38C 109.5 . . ?
H38A C38 H38B 109.5 . . ?
H38A C38 H38C 109.5 . . ?
H38B C38 H38C 109.5 . . ?
C36 C39 H39A 109.5 . . ?
C36 C39 H39B 109.5 . . ?
C36 C39 H39C 109.5 . . ?
H39A C39 H39B 109.5 . . ?
H39A C39 H39C 109.5 . . ?
H39B C39 H39C 109.5 . . ?

loop_
_geom_bond_atom_site_label_1
_geom_bond_atom_site_label_2
_geom_bond_distance
_geom_bond_site_symmetry_2
_geom_bond_publ_flag
Pd1 Si1 2.2079(7) . ?
Pd1 P1 2.2177(7) . ?
Pd1 Cl1 2.3687(7) . ?
Pd1 Cl2 2.4140(7) . ?
C1 P1 1.812(2) . ?
C1 C2 1.395(3) . ?
C1 C6 1.388(3) . ?
N1 Si1 1.746(2) . ?
N1 P1 1.732(2) . ?
N1 C13 1.459(3) . ?
Si1 P1 2.5180(9) . ?
Si1 N2 1.8315(19) . ?
Si1 N3 1.785(2) . ?
Si1 C25 2.240(2) . ?
P1 C7 1.807(2) . ?
C2 H2 0.9500 . ?
C2 C3 1.384(4) . ?
N2 C25 1.338(3) . ?
N2 C32 1.497(3) . ?
N3 C25 1.338(3) . ?
N3 C36 1.483(3) . ?
C3 H3 0.9500 . ?
C3 C4 1.376(4) . ?
C9 H9 0.9500 . ?
C9 C8 1.392(3) . ?
C9 C10 1.376(4) . ?
C8 H8 0.9500 . ?
C8 C7 1.388(3) . ?
C7 C12 1.391(3) . ?
C6 H6 0.9500 . ?
C6 C5 1.385(4) . ?
C5 H5 0.9500 . ?
C5 C4 1.383(4) . ?
C4 H4 0.9500 . ?
C10 H10 0.9500 . ?
C10 C11 1.377(4) . ?
C11 H11 0.9500 . ?
C11 C12 1.388(3) . ?
C16 H16 0.9500 . ?
C16 C15 1.378(4) . ?
C16 C17 1.378(3) . ?
C15 H15 0.9500 . ?
C15 C14 1.394(3) . ?
C14 C13 1.418(3) . ?
C14 C22 1.519(3) . ?
C13 C18 1.414(3) . ?
C12 H12 0.9500 . ?
C17 H17 0.9500 . ?
C17 C18 1.393(3) . ?
C18 C19 1.516(3) . ?
C19 H19 1.0000 . ?
C19 C20 1.537(4) . ?
C19 C21 1.535(3) . ?
C20 H20A 0.9800 . ?
C20 H20B 0.9800 . ?
C20 H20C 0.9800 . ?
C21 H21A 0.9800 . ?
C21 H21B 0.9800 . ?
C21 H21C 0.9800 . ?
C22 H22 1.0000 . ?
C22 C23 1.536(4) . ?
C22 C24 1.530(3) . ?
C23 H23A 0.9800 . ?
C23 H23B 0.9800 . ?
C23 H23C 0.9800 . ?
C24 H24A 0.9800 . ?
C24 H24B 0.9800 . ?
C24 H24C 0.9800 . ?
C25 C26 1.487(3) . ?
C26 C27 1.389(4) . ?
C26 C31 1.387(4) . ?
C27 H27 0.9500 . ?
C27 C28 1.383(4) . ?
C28 H28 0.9500 . ?
C28 C29 1.381(5) . ?
C29 H29 0.9500 . ?
C29 C30 1.370(5) . ?
C30 H30 0.9500 . ?
C30 C31 1.391(4) . ?
C31 H31 0.9500 . ?
C32 C33 1.518(3) . ?
C32 C34 1.526(3) . ?
C32 C35 1.529(3) . ?
C33 H33A 0.9800 . ?
C33 H33B 0.9800 . ?
C33 H33C 0.9800 . ?
C34 H34A 0.9800 . ?
C34 H34B 0.9800 . ?
C34 H34C 0.9800 . ?
C35 H35A 0.9800 . ?
C35 H35B 0.9800 . ?
C35 H35C 0.9800 . ?
C36 C37 1.522(3) . ?
C36 C38 1.524(3) . ?
C36 C39 1.525(3) . ?
C37 H37A 0.9800 . ?
C37 H37B 0.9800 . ?
C37 H37C 0.9800 . ?
C38 H38A 0.9800 . ?
C38 H38B 0.9800 . ?
C38 H38C 0.9800 . ?
C39 H39A 0.9800 . ?
C39 H39B 0.9800 . ?
C39 H39C 0.9800 . ?
